data_4309601
loop_
_publ_author_name
'Catelijne H. M. Amijs'
'Alexsandro Berger'
'Fouad Soulimani'
'Tom Visser'
'Gerard P. M. van Klink'
'Martin Lutz'
'Anthony L. Spek'
'Gerard van Koten'

_publ_contact_author_address
; Bijvoet Center for Biomolecular Research
  Dep. Crystal and Structural Chemistry
  Utrecht University
  Padualaan 8
  3584 CH Utrecht
  The Netherlands
;
_publ_contact_author_email m.lutz@chem.uu.nl
_publ_contact_author_fax '[+31] 30 2533940'
_publ_contact_author_name 'Martin Lutz'
_publ_contact_author_phone '[+31] 30 2533902'
_publ_section_title
;
Neutral Pyridyl-Functionalized C,N-ortho-Chelated Aminoaryl Platinum(II)
Corner Building Blocks for Application in Coordination Reactions
;
_journal_name_full 'Inorganic Chemistry'
_journal_page_first 6567
_journal_page_last 6578
_journal_paper_doi 10.1021/ic050697v
_journal_volume 44
_journal_year 2005
_chemical_formula_moiety 'C12 H19 N3 O3 Pt, H2 O'
_chemical_formula_sum 'C12 H21 N3 O4 Pt'
_chemical_formula_weight 466.41
_chemical_name_systematic
; 
 ? 
;
_space_group_IT_number 2
_symmetry_cell_setting triclinic
_symmetry_space_group_name_Hall '-P 1'
_symmetry_space_group_name_H-M 'P -1'
_atom_sites_solution_hydrogens difmap
_atom_sites_solution_primary heavy
_atom_sites_solution_secondary difmap
_audit_creation_method SHELXL-97
_cell_angle_alpha 77.947(2)
_cell_angle_beta 87.790(2)
_cell_angle_gamma 77.378(2)
_cell_formula_units_Z 2
_cell_length_a 8.8915(3)
_cell_length_b 9.0104(2)
_cell_length_c 9.6808(2)
_cell_measurement_reflns_used 119
_cell_measurement_temperature 150(2)
_cell_measurement_theta_max 23.66
_cell_measurement_theta_min 5.18
_cell_volume 740.14(3)
_computing_cell_refinement Dirax
_computing_data_collection 'Nonius COLLECT'
_computing_data_reduction 'EvalCCD, ABST'
_computing_structure_refinement 'SHELXL-97 (Sheldrick, 1997)'
_computing_structure_solution 'DIRDIF-99 (Beurskens et al., 1999)'
_diffrn_ambient_temperature 150(2)
_diffrn_measured_fraction_theta_full 0.996
_diffrn_measured_fraction_theta_max 0.996
_diffrn_measurement_device_type 'Nonius KappaCCD'
_diffrn_radiation_monochromator graphite
_diffrn_radiation_source 'rotating anode'
_diffrn_radiation_type MoK\a
_diffrn_radiation_wavelength 0.71073
_diffrn_reflns_av_R_equivalents 0.0336
_diffrn_reflns_av_sigmaI/netI 0.0177
_diffrn_reflns_limit_h_max 11
_diffrn_reflns_limit_h_min -11
_diffrn_reflns_limit_k_max 11
_diffrn_reflns_limit_k_min -11
_diffrn_reflns_limit_l_max 12
_diffrn_reflns_limit_l_min -12
_diffrn_reflns_number 18901
_diffrn_reflns_theta_full 27.50
_diffrn_reflns_theta_max 27.50
_diffrn_reflns_theta_min 2.15
_exptl_absorpt_coefficient_mu 9.495
_exptl_absorpt_correction_T_max 0.48
_exptl_absorpt_correction_T_min 0.08
_exptl_absorpt_correction_type analytical
_exptl_crystal_colour colourless
_exptl_crystal_density_diffrn 2.093
_exptl_crystal_density_method 'not measured'
_exptl_crystal_description plate
_exptl_crystal_F_000 448
_exptl_crystal_size_max 0.36
_exptl_crystal_size_mid 0.30
_exptl_crystal_size_min 0.09
_refine_diff_density_max 0.418
_refine_diff_density_min -1.272
_refine_diff_density_rms 0.133
_refine_ls_extinction_method none
_refine_ls_goodness_of_fit_ref 1.190
_refine_ls_hydrogen_treatment mixed
_refine_ls_matrix_type full
_refine_ls_number_parameters 193
_refine_ls_number_reflns 3401
_refine_ls_number_restraints 0
_refine_ls_restrained_S_all 1.190
_refine_ls_R_factor_all 0.0142
_refine_ls_R_factor_gt 0.0134
_refine_ls_shift/su_max 0.003
_refine_ls_shift/su_mean 0.000
_refine_ls_structure_factor_coef Fsqd
_refine_ls_weighting_details 'calc w=1/[\s^2^(Fo^2^)+(0.0158P)^2^+0.3552P] where P=(Fo^2^+2Fc^2^)/3'
_refine_ls_weighting_scheme calc
_refine_ls_wR_factor_gt 0.0331
_refine_ls_wR_factor_ref 0.0334
_reflns_number_gt 3316
_reflns_number_total 3401
_reflns_threshold_expression I>2\s(I)
_cod_data_source_file ic050697vsi20050504_091400_4.cif
_cod_data_source_block s3362a
_cod_database_code 4309601

loop_
_symmetry_equiv_pos_as_xyz
'x, y, z'
'-x, -y, -z'

loop_
_atom_site_label
_atom_site_type_symbol
_atom_site_fract_x
_atom_site_fract_y
_atom_site_fract_z
_atom_site_U_iso_or_equiv
_atom_site_adp_type
_atom_site_occupancy
_atom_site_symmetry_multiplicity
_atom_site_calc_flag
_atom_site_refinement_flags
_atom_site_disorder_assembly
_atom_site_disorder_group
Pt1 Pt 0.151847(8) 0.807458(9) 0.749151(8) 0.01070(3) Uani 1 1 d . . .
O1 O 0.3136(2) 0.6013(2) 0.71018(19) 0.0211(4) Uani 1 1 d . . .
O2 O 0.2478(2) 0.4601(2) 0.9046(2) 0.0348(5) Uani 1 1 d . . .
O3 O 0.4023(2) 0.3523(2) 0.7583(2) 0.0325(5) Uani 1 1 d . . .
N1 N 0.3120(2) 0.9109(2) 0.8232(2) 0.0143(4) Uani 1 1 d . . .
N2 N -0.0498(2) 0.7594(2) 0.6837(2) 0.0136(4) Uani 1 1 d . . .
N3 N 0.3208(2) 0.4679(2) 0.7944(2) 0.0182(4) Uani 1 1 d . . .
C1 C 0.0156(2) 0.9994(3) 0.7626(2) 0.0123(4) Uani 1 1 d . . .
C2 C 0.0661(3) 1.0999(3) 0.8327(2) 0.0142(4) Uani 1 1 d . . .
C3 C -0.0313(3) 1.2427(3) 0.8372(3) 0.0188(5) Uani 1 1 d . . .
H3 H 0.0002 1.3135 0.8842 0.023 Uiso 1 1 calc R . .
C4 C -0.1768(3) 1.2806(3) 0.7713(3) 0.0209(5) Uani 1 1 d . . .
H4 H -0.2429 1.3784 0.7736 0.025 Uiso 1 1 calc R . .
C5 C -0.2266(3) 1.1783(3) 0.7028(3) 0.0182(5) Uani 1 1 d . . .
H5 H -0.3259 1.2055 0.6602 0.022 Uiso 1 1 calc R . .
C6 C -0.1290(3) 1.0357(3) 0.6973(2) 0.0136(4) Uani 1 1 d . . .
C7 C 0.2229(3) 1.0326(3) 0.9013(2) 0.0165(5) Uani 1 1 d . . .
H7A H 0.2110 0.9844 1.0017 0.020 Uiso 1 1 calc R . .
H7B H 0.2800 1.1162 0.8974 0.020 Uiso 1 1 calc R . .
C8 C 0.4292(3) 0.7985(3) 0.9202(3) 0.0229(5) Uani 1 1 d . . .
H8A H 0.4894 0.7222 0.8694 0.034 Uiso 1 1 calc R . .
H8B H 0.3774 0.7448 1.0003 0.034 Uiso 1 1 calc R . .
H8C H 0.4980 0.8543 0.9548 0.034 Uiso 1 1 calc R . .
C9 C 0.3928(3) 0.9912(3) 0.7019(3) 0.0203(5) Uani 1 1 d . . .
H9A H 0.4715 1.0349 0.7376 0.030 Uiso 1 1 calc R . .
H9B H 0.3181 1.0750 0.6437 0.030 Uiso 1 1 calc R . .
H9C H 0.4420 0.9165 0.6446 0.030 Uiso 1 1 calc R . .
C10 C -0.1536(3) 0.9148(3) 0.6195(2) 0.0156(4) Uani 1 1 d . . .
H10A H -0.1291 0.9454 0.5184 0.019 Uiso 1 1 calc R . .
H10B H -0.2628 0.9059 0.6268 0.019 Uiso 1 1 calc R . .
C11 C -0.1276(3) 0.6863(3) 0.8109(3) 0.0173(5) Uani 1 1 d . . .
H11A H -0.2203 0.6585 0.7817 0.026 Uiso 1 1 calc R . .
H11B H -0.1565 0.7599 0.8739 0.026 Uiso 1 1 calc R . .
H11C H -0.0572 0.5925 0.8606 0.026 Uiso 1 1 calc R . .
C12 C -0.0281(3) 0.6559(3) 0.5797(3) 0.0214(5) Uani 1 1 d . . .
H12A H 0.0335 0.5536 0.6230 0.032 Uiso 1 1 calc R . .
H12B H 0.0254 0.7014 0.4965 0.032 Uiso 1 1 calc R . .
H12C H -0.1289 0.6446 0.5511 0.032 Uiso 1 1 calc R . .
O4 O 0.5761(3) 0.6689(3) 0.5444(3) 0.0372(5) Uani 1 1 d . . .
H1O H 0.589(4) 0.637(4) 0.471(4) 0.039(10) Uiso 1 1 d . . .
H2O H 0.505(5) 0.631(5) 0.578(4) 0.061(13) Uiso 1 1 d . . .

loop_
_atom_site_aniso_label
_atom_site_aniso_U_11
_atom_site_aniso_U_22
_atom_site_aniso_U_33
_atom_site_aniso_U_23
_atom_site_aniso_U_13
_atom_site_aniso_U_12
Pt1 0.00985(5) 0.01022(5) 0.01220(5) -0.00248(3) 0.00157(3) -0.00257(3)
O1 0.0231(9) 0.0136(8) 0.0227(9) 0.0002(7) 0.0088(7) -0.0006(7)
O2 0.0395(11) 0.0283(11) 0.0277(10) 0.0041(8) 0.0179(9) -0.0008(9)
O3 0.0376(11) 0.0171(10) 0.0365(11) -0.0054(8) 0.0067(9) 0.0064(8)
N1 0.0128(9) 0.0157(10) 0.0155(9) -0.0036(8) -0.0013(7) -0.0050(7)
N2 0.0143(9) 0.0155(10) 0.0137(9) -0.0061(8) 0.0036(7) -0.0063(7)
N3 0.0172(9) 0.0138(10) 0.0216(11) -0.0022(8) 0.0005(8) -0.0006(8)
C1 0.0125(10) 0.0112(11) 0.0128(10) -0.0022(8) 0.0028(8) -0.0023(8)
C2 0.0145(10) 0.0154(11) 0.0133(10) -0.0031(9) 0.0021(8) -0.0047(8)
C3 0.0228(12) 0.0146(12) 0.0204(12) -0.0047(9) 0.0037(9) -0.0069(9)
C4 0.0198(12) 0.0122(11) 0.0263(13) -0.0009(10) 0.0048(10) 0.0021(9)
C5 0.0132(10) 0.0184(12) 0.0198(12) 0.0009(9) 0.0013(9) -0.0012(9)
C6 0.0137(10) 0.0139(11) 0.0125(10) -0.0008(8) 0.0014(8) -0.0035(8)
C7 0.0161(11) 0.0184(12) 0.0172(11) -0.0064(9) -0.0004(9) -0.0055(9)
C8 0.0166(11) 0.0261(14) 0.0242(13) -0.0023(11) -0.0078(10) -0.0016(10)
C9 0.0170(11) 0.0246(13) 0.0228(13) -0.0059(10) 0.0053(9) -0.0120(10)
C10 0.0128(10) 0.0185(12) 0.0159(11) -0.0029(9) -0.0011(8) -0.0047(9)
C11 0.0168(11) 0.0191(12) 0.0178(12) -0.0044(9) 0.0067(9) -0.0084(9)
C12 0.0231(12) 0.0267(14) 0.0213(12) -0.0146(10) 0.0054(10) -0.0116(10)
O4 0.0297(11) 0.0531(15) 0.0363(13) -0.0158(11) 0.0091(9) -0.0202(10)

loop_
_atom_type_symbol
_atom_type_description
_atom_type_scat_dispersion_real
_atom_type_scat_dispersion_imag
_atom_type_scat_source
C C 0.0033 0.0016 'International Tables Vol C Tables 4.2.6.8 and 6.1.1.4'
H H 0.0000 0.0000 'International Tables Vol C Tables 4.2.6.8 and 6.1.1.4'
N N 0.0061 0.0033 'International Tables Vol C Tables 4.2.6.8 and 6.1.1.4'
O O 0.0106 0.0060 'International Tables Vol C Tables 4.2.6.8 and 6.1.1.4'
Pt Pt -1.7033 8.3905 'International Tables Vol C Tables 4.2.6.8 and 6.1.1.4'

loop_
_geom_angle_atom_site_label_1
_geom_angle_atom_site_label_2
_geom_angle_atom_site_label_3
_geom_angle
_geom_angle_site_symmetry_1
_geom_angle_site_symmetry_3
_geom_angle_publ_flag
C1 Pt1 N2 81.95(9) . . ?
C1 Pt1 N1 82.35(9) . . ?
N2 Pt1 N1 164.25(8) . . ?
C1 Pt1 O1 173.58(7) . . ?
N2 Pt1 O1 98.51(7) . . ?
N1 Pt1 O1 97.23(7) . . ?
N3 O1 Pt1 120.65(14) . . ?
C8 N1 C9 108.71(19) . . ?
C8 N1 C7 109.17(18) . . ?
C9 N1 C7 108.30(18) . . ?
C8 N1 Pt1 113.21(15) . . ?
C9 N1 Pt1 109.98(14) . . ?
C7 N1 Pt1 107.36(13) . . ?
C12 N2 C11 108.69(18) . . ?
C12 N2 C10 109.41(18) . . ?
C11 N2 C10 108.22(17) . . ?
C12 N2 Pt1 115.20(14) . . ?
C11 N2 Pt1 108.32(14) . . ?
C10 N2 Pt1 106.81(13) . . ?
O2 N3 O3 122.8(2) . . ?
O2 N3 O1 119.7(2) . . ?
O3 N3 O1 117.6(2) . . ?
C2 C1 C6 122.7(2) . . ?
C2 C1 Pt1 118.83(16) . . ?
C6 C1 Pt1 118.47(17) . . ?
C1 C2 C3 118.6(2) . . ?
C1 C2 C7 113.2(2) . . ?
C3 C2 C7 128.1(2) . . ?
C2 C3 C4 119.2(2) . . ?
C2 C3 H3 120.4 . . ?
C4 C3 H3 120.4 . . ?
C5 C4 C3 121.6(2) . . ?
C5 C4 H4 119.2 . . ?
C3 C4 H4 119.2 . . ?
C4 C5 C6 119.4(2) . . ?
C4 C5 H5 120.3 . . ?
C6 C5 H5 120.3 . . ?
C5 C6 C1 118.5(2) . . ?
C5 C6 C10 128.1(2) . . ?
C1 C6 C10 113.18(19) . . ?
C2 C7 N1 109.01(18) . . ?
C2 C7 H7A 109.9 . . ?
N1 C7 H7A 109.9 . . ?
C2 C7 H7B 109.9 . . ?
N1 C7 H7B 109.9 . . ?
H7A C7 H7B 108.3 . . ?
N1 C8 H8A 109.5 . . ?
N1 C8 H8B 109.5 . . ?
H8A C8 H8B 109.5 . . ?
N1 C8 H8C 109.5 . . ?
H8A C8 H8C 109.5 . . ?
H8B C8 H8C 109.5 . . ?
N1 C9 H9A 109.5 . . ?
N1 C9 H9B 109.5 . . ?
H9A C9 H9B 109.5 . . ?
N1 C9 H9C 109.5 . . ?
H9A C9 H9C 109.5 . . ?
H9B C9 H9C 109.5 . . ?
C6 C10 N2 109.12(17) . . ?
C6 C10 H10A 109.9 . . ?
N2 C10 H10A 109.9 . . ?
C6 C10 H10B 109.9 . . ?
N2 C10 H10B 109.9 . . ?
H10A C10 H10B 108.3 . . ?
N2 C11 H11A 109.5 . . ?
N2 C11 H11B 109.5 . . ?
H11A C11 H11B 109.5 . . ?
N2 C11 H11C 109.5 . . ?
H11A C11 H11C 109.5 . . ?
H11B C11 H11C 109.5 . . ?
N2 C12 H12A 109.5 . . ?
N2 C12 H12B 109.5 . . ?
H12A C12 H12B 109.5 . . ?
N2 C12 H12C 109.5 . . ?
H12A C12 H12C 109.5 . . ?
H12B C12 H12C 109.5 . . ?
H1O O4 H2O 101(4) . . ?

loop_
_geom_bond_atom_site_label_1
_geom_bond_atom_site_label_2
_geom_bond_distance
_geom_bond_site_symmetry_2
_geom_bond_publ_flag
Pt1 C1 1.908(2) . ?
Pt1 N2 2.0847(18) . ?
Pt1 N1 2.0847(18) . ?
Pt1 O1 2.1780(17) . ?
O1 N3 1.294(3) . ?
O2 N3 1.225(3) . ?
O3 N3 1.238(3) . ?
N1 C8 1.487(3) . ?
N1 C9 1.493(3) . ?
N1 C7 1.524(3) . ?
N2 C12 1.489(3) . ?
N2 C11 1.491(3) . ?
N2 C10 1.522(3) . ?
C1 C2 1.392(3) . ?
C1 C6 1.398(3) . ?
C2 C3 1.393(3) . ?
C2 C7 1.513(3) . ?
C3 C4 1.406(3) . ?
C3 H3 0.9500 . ?
C4 C5 1.394(4) . ?
C4 H4 0.9500 . ?
C5 C6 1.394(3) . ?
C5 H5 0.9500 . ?
C6 C10 1.503(3) . ?
C7 H7A 0.9900 . ?
C7 H7B 0.9900 . ?
C8 H8A 0.9800 . ?
C8 H8B 0.9800 . ?
C8 H8C 0.9800 . ?
C9 H9A 0.9800 . ?
C9 H9B 0.9800 . ?
C9 H9C 0.9800 . ?
C10 H10A 0.9900 . ?
C10 H10B 0.9900 . ?
C11 H11A 0.9800 . ?
C11 H11B 0.9800 . ?
C11 H11C 0.9800 . ?
C12 H12A 0.9800 . ?
C12 H12B 0.9800 . ?
C12 H12C 0.9800 . ?
O4 H1O 0.81(4) . ?
O4 H2O 0.81(5) . ?

loop_
_geom_hbond_atom_site_label_D
_geom_hbond_atom_site_label_H
_geom_hbond_atom_site_label_A
_geom_hbond_distance_DH
_geom_hbond_distance_HA
_geom_hbond_distance_DA
_geom_hbond_angle_DHA
_geom_hbond_site_symmetry_A
O4 H1O O3 0.81(4) 2.20(4) 2.972(3) 158(4) 2_666
O4 H2O O1 0.81(5) 2.12(5) 2.884(3) 158(4) .

loop_
_geom_torsion_atom_site_label_1
_geom_torsion_atom_site_label_2
_geom_torsion_atom_site_label_3
_geom_torsion_atom_site_label_4
_geom_torsion
_geom_torsion_site_symmetry_1
_geom_torsion_site_symmetry_2
_geom_torsion_site_symmetry_3
_geom_torsion_site_symmetry_4
_geom_torsion_publ_flag
N2 Pt1 O1 N3 -75.23(17) . . . . ?
N1 Pt1 O1 N3 105.29(17) . . . . ?
C1 Pt1 N1 C8 144.55(17) . . . . ?
N2 Pt1 N1 C8 140.0(3) . . . . ?
O1 Pt1 N1 C8 -41.91(16) . . . . ?
C1 Pt1 N1 C9 -93.62(16) . . . . ?
N2 Pt1 N1 C9 -98.2(3) . . . . ?
O1 Pt1 N1 C9 79.91(16) . . . . ?
C1 Pt1 N1 C7 24.00(15) . . . . ?
N2 Pt1 N1 C7 19.4(3) . . . . ?
O1 Pt1 N1 C7 -162.47(14) . . . . ?
C1 Pt1 N2 C12 148.35(18) . . . . ?
N1 Pt1 N2 C12 152.9(2) . . . . ?
O1 Pt1 N2 C12 -25.17(17) . . . . ?
C1 Pt1 N2 C11 -89.72(15) . . . . ?
N1 Pt1 N2 C11 -85.1(3) . . . . ?
O1 Pt1 N2 C11 96.75(15) . . . . ?
C1 Pt1 N2 C10 26.64(14) . . . . ?
N1 Pt1 N2 C10 31.2(3) . . . . ?
O1 Pt1 N2 C10 -146.89(13) . . . . ?
Pt1 O1 N3 O2 -7.6(3) . . . . ?
Pt1 O1 N3 O3 172.12(17) . . . . ?
N2 Pt1 C1 C2 167.55(19) . . . . ?
N1 Pt1 C1 C2 -11.19(18) . . . . ?
N2 Pt1 C1 C6 -14.65(18) . . . . ?
N1 Pt1 C1 C6 166.60(19) . . . . ?
C6 C1 C2 C3 -0.3(3) . . . . ?
Pt1 C1 C2 C3 177.38(17) . . . . ?
C6 C1 C2 C7 177.1(2) . . . . ?
Pt1 C1 C2 C7 -5.2(3) . . . . ?
C1 C2 C3 C4 0.0(3) . . . . ?
C7 C2 C3 C4 -176.9(2) . . . . ?
C2 C3 C4 C5 0.6(4) . . . . ?
C3 C4 C5 C6 -1.0(4) . . . . ?
C4 C5 C6 C1 0.7(3) . . . . ?
C4 C5 C6 C10 -174.5(2) . . . . ?
C2 C1 C6 C5 0.0(3) . . . . ?
Pt1 C1 C6 C5 -177.75(17) . . . . ?
C2 C1 C6 C10 175.8(2) . . . . ?
Pt1 C1 C6 C10 -1.9(3) . . . . ?
C1 C2 C7 N1 25.4(3) . . . . ?
C3 C2 C7 N1 -157.5(2) . . . . ?
C8 N1 C7 C2 -155.13(19) . . . . ?
C9 N1 C7 C2 86.7(2) . . . . ?
Pt1 N1 C7 C2 -32.0(2) . . . . ?
C5 C6 C10 N2 -160.0(2) . . . . ?
C1 C6 C10 N2 24.7(3) . . . . ?
C12 N2 C10 C6 -159.12(18) . . . . ?
C11 N2 C10 C6 82.6(2) . . . . ?
Pt1 N2 C10 C6 -33.8(2) . . . . ?
